data_7123636
loop_
_publ_author_name
'Tabey, Alexis'
'Audrain, H\'el\`ene'
'Fouquet, Eric'
'Hermange, Philippe'

_publ_section_title
;
 Bioconjugated arylpalladium complexes on solid supports for a convenient
 last-step synthesis of 11C-labelled tracers for positron emission
 tomography
;
_journal_name_full 'Chemical Communications'
_journal_paper_doi 10.1039/C9CC03215K
_journal_year 2019
_chemical_formula_moiety 'C45 H41 I O2 P2 Pd'
_chemical_formula_sum 'C45 H41 I O2 P2 Pd'
_chemical_formula_weight 909.02
_chemical_name_common '2a, AT485'
_chemical_name_systematic '[(2-Hydroxymethyl-4-methoxy-5-(methyl))phenyl]iodobis(triphenyl-phosphine)palladium'
_space_group_crystal_system monoclinic
_space_group_IT_number 15
_space_group_name_Hall '-C 2yc'
_space_group_name_H-M_alt 'C 1 2/c 1'
_symmetry_space_group_name_Hall '-C 2yc'
_symmetry_space_group_name_H-M 'C 1 2/c 1'
_atom_sites_solution_hydrogens geom
_audit_creation_method SHELXL-2014/7
_audit_update_record
;
2019-02-18 deposited with the CCDC.    2019-06-03 downloaded from the CCDC.
;
_cell_angle_alpha 90
_cell_angle_beta 93.186(2)
_cell_angle_gamma 90
_cell_formula_units_Z 8
_cell_length_a 17.4172(17)
_cell_length_b 16.1367(16)
_cell_length_c 30.889(3)
_cell_measurement_reflns_used 12760
_cell_measurement_temperature 150(2)
_cell_measurement_theta_max 32.474
_cell_measurement_theta_min 2.209
_cell_volume 8668.1(15)
_computing_cell_refinement 'SAINT v8.34A (Bruker AXS Inc.)'
_computing_data_collection 'APEX2 20133.10-0 (Bruker AXS Inc.)'
_computing_data_reduction 'SAINT v8.34A (Bruker AXS Inc.)'
_computing_structure_refinement 'SHELXL-2014/7 (Sheldrick, 2014)'
_computing_structure_solution 'SUPERFLIP(Palatinus & Chapuis, 2007) EDMA(Palatinus et al., 2012)'
_diffrn_ambient_temperature 150(2)
_diffrn_detector_area_resol_mean 8.3333
_diffrn_measured_fraction_theta_full 0.996
_diffrn_measured_fraction_theta_max 0.938
_diffrn_measurement_device_type 'Bruker APEX Duo'
_diffrn_measurement_method 'phi and omega scans'
_diffrn_radiation_type MoK\a
_diffrn_radiation_wavelength 0.71073
_diffrn_reflns_av_R_equivalents 0.0339
_diffrn_reflns_av_unetI/netI 0.0271
_diffrn_reflns_Laue_measured_fraction_full 0.996
_diffrn_reflns_Laue_measured_fraction_max 0.938
_diffrn_reflns_limit_h_max 25
_diffrn_reflns_limit_h_min -23
_diffrn_reflns_limit_k_max 23
_diffrn_reflns_limit_k_min -23
_diffrn_reflns_limit_l_max 45
_diffrn_reflns_limit_l_min -45
_diffrn_reflns_number 79437
_diffrn_reflns_point_group_measured_fraction_full 0.996
_diffrn_reflns_point_group_measured_fraction_max 0.938
_diffrn_reflns_theta_full 25.242
_diffrn_reflns_theta_max 32.474
_diffrn_reflns_theta_min 2.209
_diffrn_source 'microfocus sealed tude'
_exptl_absorpt_coefficient_mu 1.248
_exptl_absorpt_correction_T_max 0.7464
_exptl_absorpt_correction_T_min 0.6137
_exptl_absorpt_correction_type multi-scan
_exptl_absorpt_process_details 'SADABS v2012/1 (Bruker AXS)'
_exptl_crystal_colour 'yellow oranged'
_exptl_crystal_density_diffrn 1.393
_exptl_crystal_density_meas ?
_exptl_crystal_density_method 'not measured'
_exptl_crystal_description \,cube
_exptl_crystal_F_000 3648
_exptl_crystal_recrystallization_method 'Re-crystallisation from solvent: Dichloromethane'
_exptl_crystal_size_max 0.700
_exptl_crystal_size_mid 0.450
_exptl_crystal_size_min 0.350
_platon_squeeze_details
;
The unit cell contains 1 dichloromethane molecule and 1/2 carbon dioxid molecule
which have been treated as a diffuse contribution 
to the overall scattering without specific atom positions
by SQUEEZE/PLATON.
;
_refine_diff_density_max 1.395
_refine_diff_density_min -1.139
_refine_diff_density_rms 0.095
_refine_ls_extinction_method none
_refine_ls_goodness_of_fit_ref 1.019
_refine_ls_hydrogen_treatment constr
_refine_ls_matrix_type full
_refine_ls_number_parameters 463
_refine_ls_number_reflns 14684
_refine_ls_number_restraints 0
_refine_ls_restrained_S_all 1.019
_refine_ls_R_factor_all 0.0435
_refine_ls_R_factor_gt 0.0362
_refine_ls_shift/su_max 0.002
_refine_ls_shift/su_mean 0.000
_refine_ls_structure_factor_coef Fsqd
_refine_ls_weighting_details 'w=1/[\s^2^(Fo^2^)+(0.0952P)^2^+7.6062P] where P=(Fo^2^+2Fc^2^)/3'
_refine_ls_weighting_scheme calc
_refine_ls_wR_factor_gt 0.1269
_refine_ls_wR_factor_ref 0.1321
_reflns_Friedel_coverage 0.000
_reflns_number_gt 12760
_reflns_number_total 14684
_reflns_threshold_expression 'I > 2\s(I)'
_cod_data_source_file c9cc03215k2.cif
_cod_data_source_block shelx
_cod_depositor_comments
;
The following automatic conversions were performed:

'_exptl_crystal_density_meas' value 'not measured' was changed to '?'
- the value is perceived as not measured.

Automatic conversion script
Id: cif_fix_values 4973 2017-02-22 13:04:09Z antanas 
;
_cod_database_code 7123636
_shelx_shelxl_version_number 2014/7
_shelx_space_group_comment
;
The symmetry employed for this shelxl refinement is uniquely defined
by the following loop, which should always be used as a source of
symmetry information in preference to the above space-group names.
They are only intended as comments.
;
_shelx_estimated_absorpt_t_min 0.475
_shelx_estimated_absorpt_t_max 0.669
_platon_squeeze_void_probe_radius 1.20

loop_
_space_group_symop_operation_xyz
'x, y, z'
'-x, y, -z+1/2'
'x+1/2, y+1/2, z'
'-x+1/2, y+1/2, -z+1/2'
'-x, -y, -z'
'x, -y, z-1/2'
'-x+1/2, -y+1/2, -z'
'x+1/2, -y+1/2, z-1/2'

loop_
_atom_site_label
_atom_site_type_symbol
_atom_site_fract_x
_atom_site_fract_y
_atom_site_fract_z
_atom_site_U_iso_or_equiv
_atom_site_adp_type
_atom_site_occupancy
_atom_site_site_symmetry_order
_atom_site_calc_flag
_atom_site_refinement_flags_posn
_atom_site_refinement_flags_adp
I1 I 0.39354(2) 0.22751(2) 0.11887(2) 0.02261(6) Uani 1 1 d . .
Pd1 Pd 0.47158(2) 0.37343(2) 0.11989(2) 0.01359(5) Uani 1 1 d . .
P1 P 0.35680(3) 0.44817(3) 0.11575(2) 0.01408(10) Uani 1 1 d . .
P2 P 0.59041(3) 0.30890(4) 0.11610(2) 0.01556(11) Uani 1 1 d . .
O4 O 0.64622(14) 0.68759(14) 0.18370(8) 0.0375(5) Uani 1 1 d . .
O3 O 0.51758(14) 0.60398(15) 0.03500(7) 0.0363(5) Uani 1 1 d . .
H3 H 0.4792 0.6251 0.0461 0.054 Uiso 1 1 calc R U
C2 C 0.29362(14) 0.40897(14) 0.07131(8) 0.0187(4) Uani 1 1 d . .
C6 C 0.52933(13) 0.47848(14) 0.13432(8) 0.0172(4) Uani 1 1 d . .
C7 C 0.32630(19) 0.39395(19) 0.03166(9) 0.0298(6) Uani 1 1 d . .
H7 H 0.3797 0.4032 0.0288 0.036 Uiso 1 1 calc R U
C9 C 0.39692(16) 0.69723(17) 0.13083(11) 0.0296(6) Uani 1 1 d . .
H9 H 0.4210 0.7318 0.1524 0.036 Uiso 1 1 calc R U
C10 C 0.62694(14) 0.25786(15) 0.16584(7) 0.0184(4) Uani 1 1 d . .
C11 C 0.67211(14) 0.37326(15) 0.10226(8) 0.0198(4) Uani 1 1 d . .
C12 C 0.60589(17) 0.20530(18) 0.23773(9) 0.0262(5) Uani 1 1 d . .
H12 H 0.5720 0.1938 0.2600 0.031 Uiso 1 1 calc R U
C13 C 0.58432(14) 0.23015(15) 0.07375(8) 0.0199(4) Uani 1 1 d . .
C14 C 0.70474(16) 0.23680(18) 0.17181(9) 0.0262(5) Uani 1 1 d . .
H14 H 0.7387 0.2473 0.1494 0.031 Uiso 1 1 calc R U
C16 C 0.35866(13) 0.56009(14) 0.10563(8) 0.0167(4) Uani 1 1 d . .
C17 C 0.57748(15) 0.24195(16) 0.19890(8) 0.0219(4) Uani 1 1 d . .
H17 H 0.5246 0.2559 0.1951 0.026 Uiso 1 1 calc R U
C18 C 0.54647(14) 0.49133(15) 0.17902(8) 0.0212(4) Uani 1 1 d . .
H18 H 0.5314 0.4503 0.1989 0.025 Uiso 1 1 calc R U
C19 C 0.55297(14) 0.53827(16) 0.10532(9) 0.0225(5) Uani 1 1 d . .
C20 C 0.76575(18) 0.4800(2) 0.12327(12) 0.0374(7) Uani 1 1 d . .
H20 H 0.7884 0.5159 0.1447 0.045 Uiso 1 1 calc R U
C21 C 0.30338(13) 0.44402(14) 0.16485(7) 0.0175(4) Uani 1 1 d . .
C22 C 0.39332(16) 0.61228(17) 0.13734(9) 0.0259(5) Uani 1 1 d . .
H22 H 0.4146 0.5892 0.1636 0.031 Uiso 1 1 calc R U
C23 C 0.54270(16) 0.25057(19) 0.03491(8) 0.0265(5) Uani 1 1 d . .
H23 H 0.5201 0.3039 0.0315 0.032 Uiso 1 1 calc R U
C24 C 0.21600(16) 0.39284(18) 0.07518(10) 0.0280(5) Uani 1 1 d . .
H24 H 0.1932 0.4020 0.1020 0.034 Uiso 1 1 calc R U
C25 C 0.58447(15) 0.56156(16) 0.19522(9) 0.0240(5) Uani 1 1 d . .
C26 C 0.3304(2) 0.68194(18) 0.06158(10) 0.0335(6) Uani 1 1 d . .
H26 H 0.3080 0.7059 0.0358 0.040 Uiso 1 1 calc R U
C27 C 0.32741(17) 0.59616(17) 0.06744(9) 0.0264(5) Uani 1 1 d . .
H27 H 0.3040 0.5621 0.0453 0.032 Uiso 1 1 calc R U
C28 C 0.68364(18) 0.18580(18) 0.24362(9) 0.0292(6) Uani 1 1 d . .
H28 H 0.7031 0.1625 0.2703 0.035 Uiso 1 1 calc R U
C29 C 0.6672(2) 0.7526(2) 0.15537(13) 0.0403(8) Uani 1 1 d . .
H29A H 0.7074 0.7328 0.1369 0.060 Uiso 1 1 calc R U
H29B H 0.6865 0.8000 0.1726 0.060 Uiso 1 1 calc R U
H29C H 0.6221 0.7695 0.1371 0.060 Uiso 1 1 calc R U
C30 C 0.70652(15) 0.42562(19) 0.13360(9) 0.0273(5) Uani 1 1 d . .
H30 H 0.6897 0.4245 0.1623 0.033 Uiso 1 1 calc R U
C31 C 0.53851(17) 0.52828(18) 0.05752(9) 0.0283(5) Uani 1 1 d . .
H31A H 0.5855 0.5056 0.0453 0.034 Uiso 1 1 calc R U
H31B H 0.4968 0.4873 0.0521 0.034 Uiso 1 1 calc R U
C32 C 0.53448(18) 0.1929(2) 0.00151(10) 0.0338(6) Uani 1 1 d . .
H32 H 0.5078 0.2074 -0.0251 0.041 Uiso 1 1 calc R U
C33 C 0.2915(2) 0.39251(19) 0.23778(9) 0.0340(6) Uani 1 1 d . .
H33 H 0.3109 0.3599 0.2615 0.041 Uiso 1 1 calc R U
C34 C 0.19720(18) 0.4875(2) 0.20672(11) 0.0339(6) Uani 1 1 d . .
H34 H 0.1510 0.5181 0.2089 0.041 Uiso 1 1 calc R U
C35 C 0.2041(2) 0.3496(2) 0.00012(12) 0.0434(9) Uani 1 1 d . .
H35 H 0.1735 0.3296 -0.0241 0.052 Uiso 1 1 calc R U
C36 C 0.33002(17) 0.39427(16) 0.19939(8) 0.0236(5) Uani 1 1 d . .
H36 H 0.3747 0.3613 0.1968 0.028 Uiso 1 1 calc R U
C37 C 0.79084(18) 0.4806(2) 0.08144(12) 0.0420(8) Uani 1 1 d . .
H37 H 0.8312 0.5169 0.0743 0.050 Uiso 1 1 calc R U
C38 C 0.36525(18) 0.73162(17) 0.09272(10) 0.0303(6) Uani 1 1 d . .
H38 H 0.3678 0.7898 0.0882 0.036 Uiso 1 1 calc R U
C39 C 0.61687(18) 0.15179(19) 0.07840(10) 0.0317(6) Uani 1 1 d . .
H39 H 0.6465 0.1381 0.1042 0.038 Uiso 1 1 calc R U
C40 C 0.1715(2) 0.3630(2) 0.03938(12) 0.0417(8) Uani 1 1 d . .
H40 H 0.1184 0.3518 0.0421 0.050 Uiso 1 1 calc R U
C41 C 0.2248(2) 0.4383(2) 0.24128(11) 0.0370(7) Uani 1 1 d . .
H41 H 0.1980 0.4362 0.2672 0.044 Uiso 1 1 calc R U
C42 C 0.5652(2) 0.1143(2) 0.00705(12) 0.0420(8) Uani 1 1 d . .
H42 H 0.5582 0.0745 -0.0155 0.050 Uiso 1 1 calc R U
C43 C 0.2805(2) 0.36545(19) -0.00369(10) 0.0395(8) Uani 1 1 d . .
H43 H 0.3027 0.3569 -0.0308 0.047 Uiso 1 1 calc R U
C44 C 0.6062(2) 0.0933(2) 0.04540(12) 0.0448(8) Uani 1 1 d . .
H44 H 0.6269 0.0391 0.0491 0.054 Uiso 1 1 calc R U
C45 C 0.23697(15) 0.49200(17) 0.16920(9) 0.0249(5) Uani 1 1 d . .
H45 H 0.2193 0.5277 0.1463 0.030 Uiso 1 1 calc R U
C101 C 0.69870(16) 0.3748(2) 0.06042(9) 0.0294(6) Uani 1 1 d . .
H101 H 0.6767 0.3389 0.0387 0.035 Uiso 1 1 calc R U
C100 C 0.73265(17) 0.2004(2) 0.21060(10) 0.0314(6) Uani 1 1 d . .
H100 H 0.7854 0.1856 0.2144 0.038 Uiso 1 1 calc R U
C103 C 0.59257(15) 0.60992(16) 0.12133(9) 0.0246(5) Uani 1 1 d . .
H103 H 0.6086 0.6510 0.1017 0.029 Uiso 1 1 calc R U
C102 C 0.75799(19) 0.4293(2) 0.05040(10) 0.0402(8) Uani 1 1 d . .
H102 H 0.7754 0.4306 0.0218 0.048 Uiso 1 1 calc R U
C200 C 0.60763(16) 0.61970(16) 0.16496(10) 0.0253(5) Uani 1 1 d . .
C104 C 0.60065(19) 0.57513(19) 0.24314(10) 0.0324(6) Uani 1 1 d . .
H10A H 0.6563 0.5751 0.2498 0.049 Uiso 1 1 calc R U
H10B H 0.5769 0.5306 0.2593 0.049 Uiso 1 1 calc R U
H10C H 0.5792 0.6286 0.2515 0.049 Uiso 1 1 calc R U

loop_
_atom_site_aniso_label
_atom_site_aniso_U_11
_atom_site_aniso_U_22
_atom_site_aniso_U_33
_atom_site_aniso_U_23
_atom_site_aniso_U_13
_atom_site_aniso_U_12
I1 0.02215(9) 0.01646(8) 0.02900(10) -0.00128(5) -0.00053(6) -0.00202(5)
Pd1 0.01313(8) 0.01290(8) 0.01456(8) 0.00052(5) -0.00087(6) 0.00117(5)
P1 0.0136(2) 0.0140(2) 0.0143(2) 0.00028(18) -0.00181(18) 0.00096(18)
P2 0.0149(2) 0.0175(3) 0.0142(2) 0.00103(19) 0.00041(19) 0.00361(19)
O4 0.0411(12) 0.0255(10) 0.0455(13) 0.0008(9) -0.0013(10) -0.0149(9)
O3 0.0432(13) 0.0365(11) 0.0290(10) 0.0150(9) 0.0018(9) 0.0084(10)
C2 0.0215(10) 0.0146(9) 0.0191(10) 0.0003(7) -0.0070(8) 0.0011(8)
C6 0.0168(9) 0.0151(9) 0.0198(10) 0.0011(7) 0.0020(8) -0.0010(7)
C7 0.0395(15) 0.0297(13) 0.0198(12) -0.0018(10) -0.0035(10) -0.0007(11)
C9 0.0285(13) 0.0192(12) 0.0410(15) -0.0067(11) -0.0007(11) 0.0004(10)
C10 0.0193(10) 0.0214(10) 0.0145(9) 0.0019(8) 0.0005(8) 0.0045(8)
C11 0.0160(10) 0.0201(10) 0.0231(11) 0.0050(8) 0.0002(8) 0.0032(8)
C12 0.0305(13) 0.0302(13) 0.0181(11) 0.0047(9) 0.0018(9) 0.0025(10)
C13 0.0187(10) 0.0224(11) 0.0186(10) -0.0015(8) 0.0026(8) 0.0029(8)
C14 0.0231(12) 0.0334(13) 0.0222(12) 0.0046(10) 0.0037(9) 0.0094(10)
C16 0.0157(9) 0.0149(9) 0.0191(10) 0.0011(7) -0.0014(7) 0.0020(7)
C17 0.0211(11) 0.0253(11) 0.0194(10) 0.0042(9) 0.0011(8) 0.0003(9)
C18 0.0228(11) 0.0181(10) 0.0223(11) 0.0022(8) -0.0017(9) -0.0034(8)
C19 0.0197(11) 0.0207(11) 0.0272(12) -0.0008(9) 0.0023(9) 0.0019(8)
C20 0.0241(13) 0.0429(18) 0.0450(17) -0.0032(14) -0.0020(12) -0.0078(12)
C21 0.0204(10) 0.0150(9) 0.0170(10) -0.0011(7) 0.0015(8) 0.0015(8)
C22 0.0277(13) 0.0206(11) 0.0285(13) -0.0034(9) -0.0059(10) 0.0030(9)
C23 0.0263(12) 0.0330(13) 0.0200(11) -0.0014(10) -0.0016(9) 0.0003(10)
C24 0.0226(12) 0.0254(12) 0.0350(14) -0.0055(10) -0.0078(10) -0.0029(10)
C25 0.0230(11) 0.0234(11) 0.0249(12) -0.0007(9) -0.0046(9) -0.0024(9)
C26 0.0533(18) 0.0213(12) 0.0258(13) 0.0080(10) 0.0008(12) 0.0090(12)
C27 0.0354(14) 0.0214(11) 0.0216(11) 0.0022(9) -0.0052(10) 0.0031(10)
C28 0.0366(14) 0.0281(13) 0.0221(12) 0.0070(10) -0.0041(10) 0.0082(11)
C29 0.0406(17) 0.0221(13) 0.058(2) 0.0101(13) -0.0004(15) -0.0136(12)
C30 0.0203(11) 0.0354(14) 0.0264(12) -0.0034(10) 0.0024(9) -0.0029(10)
C31 0.0330(14) 0.0285(13) 0.0231(12) 0.0007(10) -0.0009(10) 0.0034(11)
C32 0.0285(13) 0.0474(18) 0.0255(13) -0.0072(12) 0.0001(10) -0.0079(12)
C33 0.0515(18) 0.0292(14) 0.0224(13) 0.0022(10) 0.0118(12) 0.0021(13)
C34 0.0284(13) 0.0348(15) 0.0395(16) -0.0091(12) 0.0112(12) 0.0016(11)
C35 0.063(2) 0.0232(13) 0.0401(17) -0.0031(12) -0.0272(16) -0.0054(14)
C36 0.0341(13) 0.0180(10) 0.0189(11) 0.0019(8) 0.0038(9) 0.0041(9)
C37 0.0226(13) 0.053(2) 0.0497(19) 0.0253(16) -0.0018(12) -0.0102(13)
C38 0.0354(15) 0.0188(11) 0.0376(15) 0.0054(10) 0.0112(12) 0.0031(10)
C39 0.0374(15) 0.0284(13) 0.0293(14) -0.0032(11) 0.0028(11) 0.0108(11)
C40 0.0369(16) 0.0339(15) 0.052(2) -0.0030(14) -0.0214(15) -0.0092(13)
C41 0.0486(18) 0.0323(15) 0.0320(15) -0.0025(12) 0.0203(13) -0.0034(13)
C42 0.0454(19) 0.0431(18) 0.0384(17) -0.0210(14) 0.0092(14) -0.0081(15)
C43 0.066(2) 0.0275(14) 0.0234(13) -0.0063(11) -0.0123(14) 0.0005(14)
C44 0.060(2) 0.0278(15) 0.0473(19) -0.0117(14) 0.0059(16) 0.0126(14)
C45 0.0207(11) 0.0255(12) 0.0288(12) -0.0036(10) 0.0021(9) 0.0062(9)
C101 0.0247(12) 0.0426(16) 0.0207(12) 0.0082(11) -0.0002(9) -0.0009(11)
C100 0.0250(12) 0.0386(15) 0.0301(13) 0.0064(11) -0.0030(10) 0.0132(11)
C103 0.0245(12) 0.0201(11) 0.0292(13) 0.0049(9) 0.0033(10) -0.0039(9)
C102 0.0304(14) 0.063(2) 0.0273(14) 0.0194(14) 0.0007(11) -0.0097(14)
C200 0.0249(12) 0.0192(11) 0.0318(13) 0.0031(9) 0.0004(10) -0.0021(9)
C104 0.0387(16) 0.0294(13) 0.0279(13) -0.0036(11) -0.0088(11) -0.0075(11)

loop_
_atom_type_symbol
_atom_type_description
_atom_type_scat_dispersion_real
_atom_type_scat_dispersion_imag
_atom_type_scat_source
C C 0.0033 0.0016 'International Tables Vol C Tables 4.2.6.8 and 6.1.1.4'
H H 0.0000 0.0000 'International Tables Vol C Tables 4.2.6.8 and 6.1.1.4'
O O 0.0106 0.0060 'International Tables Vol C Tables 4.2.6.8 and 6.1.1.4'
P P 0.1023 0.0942 'International Tables Vol C Tables 4.2.6.8 and 6.1.1.4'
Pd Pd -0.9988 1.0072 'International Tables Vol C Tables 4.2.6.8 and 6.1.1.4'
I I -0.4742 1.8119 'International Tables Vol C Tables 4.2.6.8 and 6.1.1.4'
Cl Cl 0.1484 0.1585 'International Tables Vol C Tables 4.2.6.8 and 6.1.1.4'

loop_
_geom_angle_atom_site_label_1
_geom_angle_atom_site_label_2
_geom_angle_atom_site_label_3
_geom_angle
C6 Pd1 P2 87.30(7)
C6 Pd1 P1 89.59(7)
P2 Pd1 P1 172.45(2)
C6 Pd1 I1 167.86(7)
P2 Pd1 I1 93.288(17)
P1 Pd1 I1 91.193(17)
C21 P1 C2 107.37(11)
C21 P1 C16 101.10(11)
C2 P1 C16 103.23(10)
C21 P1 Pd1 114.25(8)
C2 P1 Pd1 109.96(8)
C16 P1 Pd1 119.71(8)
C13 P2 C10 107.04(11)
C13 P2 C11 104.07(11)
C10 P2 C11 102.30(11)
C13 P2 Pd1 109.38(8)
C10 P2 Pd1 115.40(8)
C11 P2 Pd1 117.58(8)
C200 O4 C29 117.2(3)
C24 C2 C7 119.2(2)
C24 C2 P1 123.4(2)
C7 C2 P1 117.4(2)
C19 C6 C18 118.2(2)
C19 C6 Pd1 127.13(18)
C18 C6 Pd1 114.65(17)
C43 C7 C2 120.0(3)
C22 C9 C38 119.9(3)
C17 C10 C14 119.4(2)
C17 C10 P2 119.88(18)
C14 C10 P2 120.67(19)
C30 C11 C101 118.7(2)
C30 C11 P2 119.4(2)
C101 C11 P2 121.8(2)
C28 C12 C17 120.1(2)
C39 C13 C23 119.3(2)
C39 C13 P2 123.6(2)
C23 C13 P2 117.11(19)
C100 C14 C10 120.2(2)
C27 C16 C22 118.1(2)
C27 C16 P1 122.96(18)
C22 C16 P1 118.91(18)
C10 C17 C12 120.0(2)
C25 C18 C6 122.8(2)
C6 C19 C103 119.6(2)
C6 C19 C31 121.4(2)
C103 C19 C31 119.0(2)
C37 C20 C30 119.3(3)
C36 C21 C45 119.0(2)
C36 C21 P1 119.60(18)
C45 C21 P1 121.34(19)
C9 C22 C16 120.9(3)
C32 C23 C13 120.2(3)
C2 C24 C40 119.7(3)
C18 C25 C200 117.1(2)
C18 C25 C104 122.0(2)
C200 C25 C104 120.9(2)
C38 C26 C27 120.5(3)
C26 C27 C16 120.4(3)
C100 C28 C12 120.0(2)
C11 C30 C20 120.9(3)
O3 C31 C19 114.2(2)
C42 C32 C23 119.9(3)
C41 C33 C36 120.0(3)
C45 C34 C41 120.2(3)
C43 C35 C40 119.7(3)
C21 C36 C33 120.5(3)
C102 C37 C20 120.5(3)
C26 C38 C9 120.1(3)
C13 C39 C44 120.2(3)
C35 C40 C24 120.6(3)
C33 C41 C34 119.9(3)
C32 C42 C44 120.4(3)
C35 C43 C7 120.8(3)
C42 C44 C39 119.9(3)
C34 C45 C21 120.3(3)
C11 C101 C102 120.0(3)
C28 C100 C14 120.2(3)
C200 C103 C19 120.0(2)
C37 C102 C101 120.6(3)
C103 C200 O4 124.2(2)
C103 C200 C25 122.3(2)
O4 C200 C25 113.5(2)

loop_
_geom_bond_atom_site_label_1
_geom_bond_atom_site_label_2
_geom_bond_distance
I1 Pd1 2.7181(3)
Pd1 C6 2.009(2)
Pd1 P2 2.3257(6)
Pd1 P1 2.3320(6)
P1 C21 1.824(2)
P1 C2 1.824(2)
P1 C16 1.833(2)
P2 C13 1.822(2)
P2 C10 1.826(2)
P2 C11 1.831(3)
O4 C200 1.394(3)
O4 C29 1.426(4)
O3 C31 1.443(3)
C2 C24 1.388(4)
C2 C7 1.400(4)
C6 C19 1.394(3)
C6 C18 1.412(3)
C7 C43 1.394(4)
C9 C22 1.387(4)
C9 C38 1.388(4)
C10 C17 1.396(3)
C10 C14 1.399(3)
C11 C30 1.395(4)
C11 C101 1.397(4)
C12 C28 1.392(4)
C12 C17 1.403(3)
C13 C39 1.390(4)
C13 C23 1.406(4)
C14 C100 1.397(4)
C16 C27 1.398(3)
C16 C22 1.403(3)
C18 C25 1.391(3)
C19 C103 1.421(4)
C19 C31 1.493(4)
C20 C37 1.387(5)
C20 C30 1.404(4)
C21 C36 1.394(3)
C21 C45 1.405(3)
C23 C32 1.391(4)
C24 C40 1.400(4)
C25 C200 1.400(4)
C25 C104 1.507(4)
C26 C38 1.368(5)
C26 C27 1.397(4)
C28 C100 1.386(4)
C32 C42 1.383(5)
C33 C41 1.386(5)
C33 C36 1.395(4)
C34 C45 1.385(4)
C34 C41 1.394(5)
C35 C43 1.367(6)
C35 C40 1.384(6)
C37 C102 1.367(5)
C39 C44 1.394(4)
C42 C44 1.391(6)
C101 C102 1.404(4)
C103 C200 1.368(4)

loop_
_geom_torsion_atom_site_label_1
_geom_torsion_atom_site_label_2
_geom_torsion_atom_site_label_3
_geom_torsion_atom_site_label_4
_geom_torsion
C21 P1 C2 C24 9.2(2)
C16 P1 C2 C24 -97.1(2)
Pd1 P1 C2 C24 134.1(2)
C21 P1 C2 C7 -170.1(2)
C16 P1 C2 C7 83.6(2)
Pd1 P1 C2 C7 -45.2(2)
C24 C2 C7 C43 1.9(4)
P1 C2 C7 C43 -178.8(2)
C13 P2 C10 C17 -106.6(2)
C11 P2 C10 C17 144.3(2)
Pd1 P2 C10 C17 15.4(2)
C13 P2 C10 C14 75.4(2)
C11 P2 C10 C14 -33.7(2)
Pd1 P2 C10 C14 -162.58(19)
C13 P2 C11 C30 -162.7(2)
C10 P2 C11 C30 -51.4(2)
Pd1 P2 C11 C30 76.2(2)
C13 P2 C11 C101 20.7(2)
C10 P2 C11 C101 132.1(2)
Pd1 P2 C11 C101 -100.4(2)
C10 P2 C13 C39 -11.6(3)
C11 P2 C13 C39 96.2(3)
Pd1 P2 C13 C39 -137.3(2)
C10 P2 C13 C23 167.0(2)
C11 P2 C13 C23 -85.2(2)
Pd1 P2 C13 C23 41.3(2)
C17 C10 C14 C100 -0.2(4)
P2 C10 C14 C100 177.8(2)
C21 P1 C16 C27 -120.6(2)
C2 P1 C16 C27 -9.6(2)
Pd1 P1 C16 C27 112.9(2)
C21 P1 C16 C22 59.8(2)
C2 P1 C16 C22 170.8(2)
Pd1 P1 C16 C22 -66.6(2)
C14 C10 C17 C12 0.1(4)
P2 C10 C17 C12 -177.9(2)
C28 C12 C17 C10 0.9(4)
C19 C6 C18 C25 1.3(4)
Pd1 C6 C18 C25 -178.4(2)
C18 C6 C19 C103 -0.5(4)
Pd1 C6 C19 C103 179.07(18)
C18 C6 C19 C31 178.7(2)
Pd1 C6 C19 C31 -1.7(3)
C2 P1 C21 C36 118.0(2)
C16 P1 C21 C36 -134.2(2)
Pd1 P1 C21 C36 -4.2(2)
C2 P1 C21 C45 -64.0(2)
C16 P1 C21 C45 43.8(2)
Pd1 P1 C21 C45 173.81(18)
C38 C9 C22 C16 0.7(4)
C27 C16 C22 C9 -0.4(4)
P1 C16 C22 C9 179.2(2)
C39 C13 C23 C32 -0.2(4)
P2 C13 C23 C32 -178.8(2)
C7 C2 C24 C40 -0.9(4)
P1 C2 C24 C40 179.8(2)
C6 C18 C25 C200 -1.7(4)
C6 C18 C25 C104 178.6(3)
C38 C26 C27 C16 1.3(5)
C22 C16 C27 C26 -0.6(4)
P1 C16 C27 C26 179.9(2)
C17 C12 C28 C100 -1.9(5)
C101 C11 C30 C20 1.1(4)
P2 C11 C30 C20 -175.6(2)
C37 C20 C30 C11 -0.8(5)
C6 C19 C31 O3 141.2(3)
C103 C19 C31 O3 -39.6(4)
C13 C23 C32 C42 2.1(4)
C45 C21 C36 C33 -0.3(4)
P1 C21 C36 C33 177.7(2)
C41 C33 C36 C21 2.1(5)
C30 C20 C37 C102 0.5(5)
C27 C26 C38 C9 -1.1(5)
C22 C9 C38 C26 0.1(5)
C23 C13 C39 C44 -2.1(5)
P2 C13 C39 C44 176.5(3)
C43 C35 C40 C24 0.2(5)
C2 C24 C40 C35 -0.2(5)
C36 C33 C41 C34 -1.3(5)
C45 C34 C41 C33 -1.2(5)
C23 C32 C42 C44 -1.8(5)
C40 C35 C43 C7 0.8(5)
C2 C7 C43 C35 -1.8(5)
C32 C42 C44 C39 -0.4(6)
C13 C39 C44 C42 2.3(6)
C41 C34 C45 C21 3.0(4)
C36 C21 C45 C34 -2.2(4)
P1 C21 C45 C34 179.7(2)
C30 C11 C101 C102 -1.1(4)
P2 C11 C101 C102 175.5(2)
C12 C28 C100 C14 1.8(5)
C10 C14 C100 C28 -0.8(5)
C6 C19 C103 C200 0.3(4)
C31 C19 C103 C200 -178.9(3)
C20 C37 C102 C101 -0.5(5)
C11 C101 C102 C37 0.8(5)
C19 C103 C200 O4 179.8(3)
C19 C103 C200 C25 -0.8(4)
C29 O4 C200 C103 3.6(4)
C29 O4 C200 C25 -175.8(3)
C18 C25 C200 C103 1.4(4)
C104 C25 C200 C103 -178.8(3)
C18 C25 C200 O4 -179.1(2)
C104 C25 C200 O4 0.7(4)

loop_
_platon_squeeze_void_nr
_platon_squeeze_void_average_x
_platon_squeeze_void_average_y
_platon_squeeze_void_average_z
_platon_squeeze_void_volume
_platon_squeeze_void_count_electrons
_platon_squeeze_void_content
1 0.500 -0.067 0.250 318 107 ' '
2 0.500 0.066 0.750 320 107 ' '
3 0.000 0.433 0.250 318 107 ' '
4 1.000 0.566 0.750 320 107 ' '
